data_2005100
loop_
_publ_author_name
'Hjorth, M.'

_publ_contact_author
;Michael Hjorth
Department of Chemistry
Technical University of Denmark
DK-2800 Lyngby
Denmark
;
_publ_section_title
;
 Refinement of La~1.5~Ba~1.5~Cu~3~O~7{-~<i>x</i>} from a Twinned
 Crystal
;
_journal_issue 7
_journal_name_full 'Acta Crystallographica Section C'
_journal_page_first 1599
_journal_page_last 1601
_journal_paper_doi 10.1107/S0108270196001692
_journal_volume 52
_journal_year 1996
_chemical_formula_iupac 'La1.5 Ba1.5 Cu3 O7-x'
_chemical_formula_sum 'Ba1.5 Cu3 La1.5 O6.66'
_chemical_formula_weight 711.55
_chemical_name_common 'Lanthanum barium copper oxide'
_space_group_IT_number 123
_symmetry_cell_setting tetragonal
_symmetry_space_group_name_Hall '-P 4 2'
_symmetry_space_group_name_H-M 'P 4/m m m'
_audit_creation_method SHELXL
_cell_angle_alpha 90.00
_cell_angle_beta 90.00
_cell_angle_gamma 90.00
_cell_formula_units_Z 1
_cell_length_a 3.911(2)
_cell_length_b 3.911(2)
_cell_length_c 11.7340(10)
_cell_measurement_reflns_used 25
_cell_measurement_temperature 293(2)
_cell_measurement_theta_max 22.6
_cell_measurement_theta_min 8.7
_cell_volume 179.48(13)
_computing_data_reduction 'CADABS (Norrestam, 1976)'
_computing_molecular_graphics 'ORTEPII (Johnson, 1976)'
_computing_structure_refinement 'SHELXL93 (Sheldrick, 1993)'
_diffrn_ambient_temperature 293(2)
_diffrn_measurement_device CAD4
_diffrn_measurement_method \w/2\q-scan
_diffrn_radiation_monochromator graphite
_diffrn_radiation_source 'fine-focus sealed tube'
_diffrn_radiation_type MoK\a
_diffrn_radiation_wavelength 0.71073
_diffrn_reflns_av_R_equivalents 0.0535
_diffrn_reflns_av_sigmaI/netI 0.0443
_diffrn_reflns_limit_h_max 7
_diffrn_reflns_limit_h_min 0
_diffrn_reflns_limit_k_max 7
_diffrn_reflns_limit_k_min 0
_diffrn_reflns_limit_l_max 23
_diffrn_reflns_limit_l_min 0
_diffrn_reflns_number 2116
_diffrn_reflns_theta_max 45.21
_diffrn_reflns_theta_min 1.74
_diffrn_standards_decay_% insignificant
_diffrn_standards_interval_time 60
_diffrn_standards_number 3
_exptl_absorpt_coefficient_mu 25.50
_exptl_absorpt_correction_T_max 0.57
_exptl_absorpt_correction_T_min 0.42
_exptl_absorpt_correction_type integration
_exptl_crystal_colour black
_exptl_crystal_density_diffrn 6.583
_exptl_crystal_description prismatic
_exptl_crystal_F_000 310
_exptl_crystal_size_max 0.05
_exptl_crystal_size_mid 0.02
_exptl_crystal_size_min 0.01
_refine_diff_density_max 3.905
_refine_diff_density_min -3.967
_refine_ls_extinction_method none
_refine_ls_goodness_of_fit_all 1.067
_refine_ls_goodness_of_fit_obs 1.141
_refine_ls_matrix_type full
_refine_ls_number_parameters 23
_refine_ls_number_reflns 1333
_refine_ls_number_restraints 0
_refine_ls_restrained_S_all 1.388
_refine_ls_restrained_S_obs 1.141
_refine_ls_R_factor_all 0.0857
_refine_ls_R_factor_obs 0.0327
_refine_ls_shift/esd_max 0.000
_refine_ls_shift/esd_mean 0.000
_refine_ls_structure_factor_coef Fsqd
_refine_ls_weighting_details 'w = 1/[\s^2^(Fo^2^)+(0.0410P)^2^+0.3168P] where P=(Fo^2^+2Fc^2^)/3'
_refine_ls_weighting_scheme calc
_refine_ls_wR_factor_all 0.1135
_refine_ls_wR_factor_obs 0.0748
_reflns_number_observed 863
_reflns_number_total 1336
_reflns_observed_criterion >2sigma(I)
_cod_data_source_file br1132.cif
_cod_data_source_block labacu
_cod_depositor_comments
;
The following automatic conversions were performed:

'_refine_ls_weighting_scheme' value 'calc w =
1/[\s^2^(Fo^2^)+(0.0410P)^2^+0.3168P] where P=(Fo^2^+2Fc^2^)/3' was
changed to 'calc'. New tag '_refine_ls_weighting_details' was
created. The value of the new tag was set to 'w =
1/[\s^2^(Fo^2^)+(0.0410P)^2^+0.3168P] where P=(Fo^2^+2Fc^2^)/3'.

Automatic conversion script
Id: cif_fix_values 3143 2015-03-26 13:38:13Z robertas 
;
_cod_original_formula_sum 'Ba1.50 Cu3 La1.50 O6.66'
_cod_database_code 2005100

loop_
_symmetry_equiv_pos_as_xyz
'x, y, z'
'x, -y, -z'
'-x, y, -z'
'-x, -y, z'
'y, x, z'
'-y, -x, z'
'y, -x, z'
'-y, x, z'
'-x, -y, -z'
'-x, y, z'
'x, -y, z'
'x, y, -z'
'-y, -x, -z'
'y, x, -z'
'-y, x, -z'
'y, -x, -z'

loop_
_atom_site_aniso_label
_atom_site_aniso_U_11
_atom_site_aniso_U_22
_atom_site_aniso_U_33
_atom_site_aniso_U_12
_atom_site_aniso_U_13
_atom_site_aniso_U_23
Ba1 0.0111(2) 0.0111(2) 0.0169(2) 0.000 0.000 0.000
La1 0.0111(2) 0.0111(2) 0.0169(2) 0.000 0.000 0.000
La2 0.0043(2) 0.0043(2) 0.0085(2) 0.000 0.000 0.000
Cu1 0.0377(8) 0.0377(8) 0.0063(6) 0.000 0.000 0.000
Cu2 0.00362(14) 0.00362(14) 0.0096(3) 0.000 0.000 0.000
O1 0.070(6) 0.070(6) 0.006(2) 0.000 0.000 0.000
O2 0.0083(11) 0.0034(9) 0.0142(13) 0.000 0.000 0.000

loop_
_atom_site_label
_atom_site_occupancy
_atom_site_fract_x
_atom_site_fract_y
_atom_site_fract_z
_atom_site_U_iso_or_equiv
_atom_site_thermal_displace_type
_atom_site_calc_flag
_atom_site_refinement_flags
_atom_site_type_symbol
Ba1 .75 .5000 .5000 .18479(5) .01299(12) Uani d SP Ba
La1 .25 .5000 .5000 .18479(5) .01299(12) Uani d SP La
La2 1 .5000 .5000 .5000 .00571(11) Uani d S La
Cu1 1 .0000 .0000 .0000 .0272(4) Uani d S Cu
Cu2 1 .0000 .0000 .34636(10) .00560(10) Uani d S Cu
O1 1 .0000 .0000 .1559(6) .049(4) Uani d S O
O2 1 .0000 .5000 .3650(3) .0087(6) Uani d S O
O3 .16(2) .030(16) .5000 .0000 .022(7) Uiso d SP O

loop_
_atom_type_symbol
_atom_type_description
_atom_type_scat_dispersion_real
_atom_type_scat_dispersion_imag
_atom_type_scat_source
La La -0.2871 2.4523 'International Tables Vol C Tables 4.2.6.8 and 6.1.1.4'
Ba Ba -0.3244 2.2819 'International Tables Vol C Tables 4.2.6.8 and 6.1.1.4'
Cu Cu 0.3201 1.2651 'International Tables Vol C Tables 4.2.6.8 and 6.1.1.4'
O O 0.0106 0.0060 'International Tables Vol C Tables 4.2.6.8 and 6.1.1.4'

loop_
_geom_angle_atom_site_label_1
_geom_angle_atom_site_label_2
_geom_angle_atom_site_label_3
_geom_angle_site_symmetry_1
_geom_angle_site_symmetry_3
_geom_angle
_geom_angle_publ_flag
O1 Ba1 O1 1_665 1_565 89.15(4) no
O1 Ba1 O1 1_665 1_655 89.15(4) no
O1 Ba1 O1 1_565 1_655 166.0(3) no
O1 Ba1 O1 1_665 . 166.0(3) no
O1 Ba1 O1 1_565 . 89.15(4) no
O1 Ba1 O1 1_655 . 89.15(4) no
O1 Ba1 O3 1_665 5 111.1(6) no
O1 Ba1 O3 1_565 5 111.1(6) no
O1 Ba1 O3 1_655 5 56.9(5) no
O1 Ba1 O3 . 5 56.9(5) no
O1 Ba1 O3 1_665 13_665 56.9(5) no
O1 Ba1 O3 1_565 13_665 56.9(5) no
O1 Ba1 O3 1_655 13_665 111.1(6) no
O1 Ba1 O3 . 13_665 111.1(6) no
O3 Ba1 O3 5 13_665 80.5(19) no
O1 Ba1 O3 1_665 9_665 56.9(5) no
O1 Ba1 O3 1_565 9_665 111.1(6) no
O1 Ba1 O3 1_655 9_665 56.9(5) no
O1 Ba1 O3 . 9_665 111.1(6) no
O3 Ba1 O3 5 9_665 54.4(11) no
O3 Ba1 O3 13_665 9_665 54.4(11) no
O1 Ba1 O3 1_665 . 111.1(6) no
O1 Ba1 O3 1_565 . 56.9(5) no
O1 Ba1 O3 1_655 . 111.1(6) no
O1 Ba1 O3 . . 56.9(5) no
O3 Ba1 O3 5 . 54.4(11) no
O3 Ba1 O3 13_665 . 54.4(11) no
O3 Ba1 O3 9_665 . 80.5(19) no
O1 Ba1 O2 1_665 5_565 67.22(13) no
O1 Ba1 O2 1_565 5_565 67.22(13) no
O1 Ba1 O2 1_655 5_565 124.47(13) no
O1 Ba1 O2 . 5_565 124.47(13) no
O3 Ba1 O2 5 5_565 177.5(9) no
O3 Ba1 O2 13_665 5_565 97.0(9) no
O3 Ba1 O2 9_665 5_565 124.1(5) no
O3 Ba1 O2 . 5_565 124.1(5) no
O1 Ba1 O2 1_665 1_655 67.22(13) no
O1 Ba1 O2 1_565 1_655 124.47(13) no
O1 Ba1 O2 1_655 1_655 67.22(13) no
O1 Ba1 O2 . 1_655 124.47(13) no
O3 Ba1 O2 5 1_655 124.1(5) no
O3 Ba1 O2 13_665 1_655 124.1(5) no
O3 Ba1 O2 9_665 1_655 97.0(9) no
O3 Ba1 O2 . 1_655 177.5(9) no
O2 Ba1 O2 5_565 1_655 57.39(7) no
O1 Ba1 O2 1_665 5 124.47(13) no
O1 Ba1 O2 1_565 5 124.47(13) no
O1 Ba1 O2 1_655 5 67.22(13) no
O1 Ba1 O2 . 5 67.22(13) no
O3 Ba1 O2 5 5 97.0(9) no
O3 Ba1 O2 13_665 5 177.5(9) no
O3 Ba1 O2 9_665 5 124.1(5) no
O3 Ba1 O2 . 5 124.1(5) no
O2 Ba1 O2 5_565 5 85.54(11) no
O2 Ba1 O2 1_655 5 57.39(7) no
O1 Ba1 O2 1_665 . 124.47(13) no
O1 Ba1 O2 1_565 . 67.22(13) no
O1 Ba1 O2 1_655 . 124.47(13) no
O1 Ba1 O2 . . 67.22(13) no
O3 Ba1 O2 5 . 124.1(5) no
O3 Ba1 O2 13_665 . 124.1(5) no
O3 Ba1 O2 9_665 . 177.5(9) no
O3 Ba1 O2 . . 97.0(9) no
O2 Ba1 O2 5_565 . 57.39(7) no
O2 Ba1 O2 1_655 . 85.53(11) no
O2 Ba1 O2 5 . 57.39(7) no
O2 La2 O2 . 13_666 113.35(8) no
O2 La2 O2 . 5 66.65(8) no
O2 La2 O2 13_666 5 180.0 no
O2 La2 O2 . 9_666 180.0 no
O2 La2 O2 13_666 9_666 66.65(8) no
O2 La2 O2 5 9_666 113.35(8) no
O2 La2 O2 . 13_656 113.35(8) no
O2 La2 O2 13_666 13_656 101.96(14) no
O2 La2 O2 5 13_656 78.04(14) no
O2 La2 O2 9_666 13_656 66.65(8) no
O2 La2 O2 . 5_565 66.65(8) no
O2 La2 O2 13_666 5_565 78.04(14) no
O2 La2 O2 5 5_565 101.96(14) no
O2 La2 O2 9_666 5_565 113.35(8) no
O2 La2 O2 13_656 5_565 180.0 no
O2 La2 O2 . 9_566 78.04(14) no
O2 La2 O2 13_666 9_566 66.65(8) no
O2 La2 O2 5 9_566 113.35(8) no
O2 La2 O2 9_666 9_566 101.96(14) no
O2 La2 O2 13_656 9_566 66.65(8) no
O2 La2 O2 5_565 9_566 113.35(8) no
O2 La2 O2 . 1_655 101.96(14) no
O2 La2 O2 13_666 1_655 113.35(8) no
O2 La2 O2 5 1_655 66.65(8) no
O2 La2 O2 9_666 1_655 78.04(14) no
O2 La2 O2 13_656 1_655 113.35(8) no
O2 La2 O2 5_565 1_655 66.65(8) no
O2 La2 O2 9_566 1_655 180.0 no
O1 Cu1 O1 9 . 180.0 no
O1 Cu1 O3 9 . 90.0 no
O1 Cu1 O3 . . 90.0 no
O1 Cu1 O3 9 13 90.0 no
O1 Cu1 O3 . 13 90.0 no
O3 Cu1 O3 . 13 97.(4) no
O1 Cu1 O3 9 5 90.0 no
O1 Cu1 O3 . 5 90.0 no
O3 Cu1 O3 . 5 83.(4) no
O3 Cu1 O3 13 5 180.0 no
O1 Cu1 O3 9 9 90.0 no
O1 Cu1 O3 . 9 90.0 no
O3 Cu1 O3 . 9 180.000(4) no
O3 Cu1 O3 13 9 83.(4) no
O3 Cu1 O3 5 9 97.(4) no
O1 Cu1 O3 9 13_655 90.0 no
O1 Cu1 O3 . 13_655 90.0 no
O3 Cu1 O3 . 13_655 90.0 no
O3 Cu1 O3 13 13_655 173.(4) no
O3 Cu1 O3 5 13_655 7.(4) no
O3 Cu1 O3 9 13_655 90.000(4) no
O1 Cu1 O3 9 5_455 90.0 no
O1 Cu1 O3 . 5_455 90.0 no
O3 Cu1 O3 . 5_455 90.000(4) no
O3 Cu1 O3 13 5_455 7.(4) no
O3 Cu1 O3 5 5_455 173.(4) no
O3 Cu1 O3 9 5_455 90.0 no
O3 Cu1 O3 13_655 5_455 180.0 no
O1 Cu1 O3 9 9_565 90.0 no
O1 Cu1 O3 . 9_565 90.0 no
O3 Cu1 O3 . 9_565 7.(4) no
O3 Cu1 O3 13 9_565 90.0 no
O3 Cu1 O3 5 9_565 90.000(4) no
O3 Cu1 O3 9 9_565 173.(4) no
O3 Cu1 O3 13_655 9_565 97.(4) no
O3 Cu1 O3 5_455 9_565 83.(4) no
O1 Cu1 O3 9 1_545 90.0 no
O1 Cu1 O3 . 1_545 90.0 no
O3 Cu1 O3 . 1_545 173.(4) no
O3 Cu1 O3 13 1_545 90.0 no
O3 Cu1 O3 5 1_545 90.0 no
O3 Cu1 O3 9 1_545 7.(4) no
O3 Cu1 O3 13_655 1_545 83.(4) no
O3 Cu1 O3 5_455 1_545 97.(4) no
O3 Cu1 O3 9_565 1_545 180.0 no
O2 Cu2 O2 5 5_455 167.3(2) no
O2 Cu2 O2 5 1_545 89.30(3) no
O2 Cu2 O2 5_455 1_545 89.30(3) no
O2 Cu2 O2 5 . 89.30(3) no
O2 Cu2 O2 5_455 . 89.30(3) no
O2 Cu2 O2 1_545 . 167.3(2) no
O2 Cu2 O1 5 . 96.37(12) no
O2 Cu2 O1 5_455 . 96.37(12) no
O2 Cu2 O1 1_545 . 96.37(12) no
O2 Cu2 O1 . . 96.37(12) no
Cu1 O1 Cu2 . . 180.0 no
Cu1 O1 Ba1 . . 96.99(15) no
Cu2 O1 Ba1 . . 83.01(15) no
Cu1 O1 Ba1 . 1_445 96.99(15) no
Cu2 O1 Ba1 . 1_445 83.01(15) no
Ba1 O1 Ba1 . 1_445 166.0(3) no
Cu1 O1 Ba1 . 1_455 96.99(15) no
Cu2 O1 Ba1 . 1_455 83.01(15) no
Ba1 O1 Ba1 . 1_455 89.15(4) no
Ba1 O1 Ba1 1_445 1_455 89.15(4) no
Cu1 O1 Ba1 . 1_545 96.99(15) no
Cu2 O1 Ba1 . 1_545 83.01(15) no
Ba1 O1 Ba1 . 1_545 89.15(4) no
Ba1 O1 Ba1 1_445 1_545 89.15(4) no
Ba1 O1 Ba1 1_455 1_545 166.0(3) no
Cu2 O2 Cu2 . 1_565 167.3(2) no
Cu2 O2 La2 . . 94.00(7) no
Cu2 O2 La2 1_565 . 94.00(7) no
Cu2 O2 La2 . 1_455 94.00(7) no
Cu2 O2 La2 1_565 1_455 94.00(7) no
La2 O2 La2 . 1_455 101.96(14) no
Cu2 O2 Ba1 . 1_455 85.33(9) no
Cu2 O2 Ba1 1_565 1_455 85.33(9) no
La2 O2 Ba1 . 1_455 171.79(13) no
La2 O2 Ba1 1_455 1_455 86.25(3) no
Cu2 O2 Ba1 . . 85.33(9) no
Cu2 O2 Ba1 1_565 . 85.33(9) no
La2 O2 Ba1 . . 86.25(3) no
La2 O2 Ba1 1_455 . 171.79(13) no
Ba1 O2 Ba1 1_455 . 85.54(11) no
O3 O3 Cu1 9_565 . 86.5(18) no
O3 O3 Cu1 9_565 1_565 86.5(18) no
Cu1 O3 Cu1 . 1_565 173.(4) no
O3 O3 Ba1 9_565 . 130.3(9) no
Cu1 O3 Ba1 . . 92.3(11) no
Cu1 O3 Ba1 1_565 . 92.3(11) no
O3 O3 Ba1 9_565 9_665 130.3(9) no
Cu1 O3 Ba1 . 9_665 92.3(11) no
Cu1 O3 Ba1 1_565 9_665 92.3(11) no
Ba1 O3 Ba1 . 9_665 99.5(19) no
O3 O3 Ba1 9_565 9_565 46.3(8) no
Cu1 O3 Ba1 . 9_565 87.6(13) no
Cu1 O3 Ba1 1_565 9_565 87.6(13) no
Ba1 O3 Ba1 . 9_565 176.5(18) no
Ba1 O3 Ba1 9_665 9_565 84.00(10) no
O3 O3 Ba1 9_565 1_455 46.3(8) no
Cu1 O3 Ba1 . 1_455 87.6(13) no
Cu1 O3 Ba1 1_565 1_455 87.6(13) no
Ba1 O3 Ba1 . 1_455 84.00(10) no
Ba1 O3 Ba1 9_665 1_455 176.5(18) no
Ba1 O3 Ba1 9_565 1_455 92.5(17) no

loop_
_geom_bond_atom_site_label_1
_geom_bond_atom_site_label_2
_geom_bond_site_symmetry_2
_geom_bond_distance
_geom_bond_publ_flag
Ba1 O1 1_665 2.786(2) no
Ba1 O1 1_565 2.786(2) no
Ba1 O1 1_655 2.786(2) no
Ba1 O1 . 2.786(2) yes
Ba1 O3 5 2.84(4) no
Ba1 O3 13_665 2.84(4) no
Ba1 O3 9_665 2.84(4) no
Ba1 O3 . 2.84(4) yes
Ba1 O2 5_565 2.880(3) no
Ba1 O2 1_655 2.880(3) no
Ba1 O2 5 2.880(3) no
Ba1 O2 . 2.880(3) yes
La2 O2 . 2.517(3) yes
La2 O2 13_666 2.517(3) no
La2 O2 5 2.517(3) no
La2 O2 9_666 2.517(3) no
La2 O2 13_656 2.517(3) no
La2 O2 5_565 2.517(3) no
La2 O2 9_566 2.517(3) no
La2 O2 1_655 2.517(3) no
Cu1 O1 9 1.829(7) no
Cu1 O1 . 1.829(7) yes
Cu1 O3 . 1.959(4) yes
Cu1 O3 13 1.959(4) no
Cu1 O3 5 1.959(4) no
Cu1 O3 9 1.959(4) no
Cu1 O3 13_655 1.959(4) no
Cu1 O3 5_455 1.959(4) no
Cu1 O3 9_565 1.959(4) no
Cu1 O3 1_545 1.959(4) no
Cu2 O2 5 1.9676(11) no
Cu2 O2 5_455 1.9676(11) no
Cu2 O2 1_545 1.9676(11) no
Cu2 O2 . 1.9676(11) yes
Cu2 O1 . 2.235(7) yes
O1 Ba1 1_445 2.786(2) no
O1 Ba1 1_455 2.786(2) no
O1 Ba1 1_545 2.786(2) no
O2 Cu2 1_565 1.9676(11) no
O2 La2 1_455 2.517(3) no
O2 Ba1 1_455 2.880(3) no
O3 O3 9_565 0.24(12) no
O3 Cu1 1_565 1.959(4) no
O3 Ba1 9_665 2.84(4) no
O3 Ba1 9_565 3.00(4) no
O3 Ba1 1_455 3.00(4) no
